data_2101326
loop_
_publ_author_name
'Prang\'e, T.'
'Neuman, A.'
'Milat, M.-L.'
'Blein, J. P.'

_publ_section_title
;
 The yellow toxins produced by <i>Cercospora beticola</i>. V. Structure
 of beticolins 2 and 4
;
_journal_issue 3
_journal_name_full 'Acta Crystallographica Section B'
_journal_page_first 308
_journal_page_last 314
_journal_paper_doi 10.1107/S0108768194006063
_journal_volume 51
_journal_year 1995
_chemical_formula_sum 'C31 H23 Cl O14'
_chemical_formula_weight 654.97
_symmetry_cell_setting orthorhombic
_symmetry_space_group_name_Hall 'P 2ac 2ab'
_symmetry_space_group_name_H-M 'P 21 21 21'
_cell_angle_alpha 90
_cell_angle_beta 90
_cell_angle_gamma 90
_cell_formula_units_Z 4
_cell_length_a 20.585(5)
_cell_length_b 18.721(4)
_cell_length_c 8.206(3)
_cell_volume 3162.4(15)
_diffrn_radiation_type Cu
_diffrn_radiation_wavelength 1.5418
_exptl_absorpt_coefficient_mu 1.571
_exptl_crystal_density_diffrn 1.375
_exptl_crystal_F_000 1352
_cod_data_source_file pa0299.cif
_cod_data_source_block pa0299b
_cod_original_cell_volume 3162.3
_cod_database_code 2101326

loop_
_atom_site_label
_atom_site_fract_x
_atom_site_fract_y
_atom_site_fract_z
_atom_site_U_iso_or_equiv
O(1) -.0023(8) .4731(6) .1067(9) .0027(5)
C(2) -.0701(8) .4665(9) .0863(11) .0033(10)
C(3) -.0987(8) .5307(7) .1328(10) .0027(7)
O(3) -.0780(7) .5540(6) .2904(11) .0026(5)
C(4) -.1754(8) .5287(8) .1391(11) .0026(8)
C(5) -.1965(9) .4705(8) .2660(11) .0031(9)
C(6) -.1582(8) .4094(8) .2787(11) .0030(9)
O(6) -.1796(6) .3534(6) .3572(13) .0022(4)
C(7) -.0960(9) .3936(7) .2004(10) .0028(8)
C(8) -.0548(8) .3405(8) .2170(11) .0024(9)
O(8) -.0804(6) .2850(6) .2899(13) .0046(7)
C(9) .0130(8) .3404(8) .1659(9) .0028(8)
C(10) .0512(7) .2818(7) .1658(11) .0028(7)
C(11) .1139(7) .2878(7) .1241(10) .0021(8)
C(12) .1403(7) .3494(7) .0721(12) .0023(7)
C(13) .0971(7) .4168(7) .0697(12) .0027(7)
C(14) .0331(7) .4038(6) .1109(11) .0022(6)
C(15) -.0819(11) .4376(10) -.0884(11) .0050(11)
C(16) .2123(9) .3695(9) .0178(10) .0034(9)
C(17) -.1392(11) .3867(11) -.3068(12) .0099(16)
O(15) -.0435(11) .4391(10) -.1815(11) .015(3)
O(16) -.1375(11) .4266(10) -.1425(11) .015(2)
O(10) .0302(7) .2199(6) .2259(13) .0028(5)
C(1') .3229(7) .3412(7) -.0323(10) .0025(7)
O(1') .3271(7) .3595(6) -.1838(13) .0033(6)
C(2') .3749(7) .3604(6) .0787(13) .0025(6)
C(3') .4271(8) .3952(7) .0362(11) .0028(8)
O(3') .4363(7) .4181(6) -.1392(13) .0031(6)
C(4') .4789(9) .4172(9) .1275(11) .0034(10)
C(5') .4764(8) .3899(7) .2714(12) .0026(8)
C(6') .4271(9) .3531(9) .3466(10) .0037(10)
O(6') .4286(7) .3350(6) .5069(10) .0054(7)
C(7') .3780(9) .3355(8) .2390(11) .0029(9)
C(8') .3176(7) .2979(7) .3035(10) .0025(7)
O(8') .3174(7) .2713(6) .4547(10) .0033(6)
C(9') .2648(7) .2825(7) .1940(9) .0021(6)
C(10') .2137(8) .2399(7) .2433(16) .0029(8)
O(10') .2100(7) .2066(6) .4001(18) .0038(6)
C(11') .1579(8) .2219(8) .1309(12) .0029(9)
C(12') .1871(7) .2045(6) -.0338(15) .0022(6)
C(13') .2413(8) .2480(7) -.0838(16) .0028(7)
O(13') .2499(7) .1734(6) -.0339(14) .0032(6)
C(14') .2602(8) .3070(7) .0206(13) .0021(8)
C(15') .1407(8) .1626(9) -.1390(13) .0031(9)
O(15') .1448(8) .0903(8) -.0854(13) .0066(11)
Cl(13) .1268(3) .4977(3) .0065(7) .0042(4)
H(3) -.091 .583 .069 .091
H(41) -.193 .516 .029 .072
H(42) -.192 .576 .173 .072
H(51) -.241 .455 .236 .072
H(52) -.197 .494 .376 .072
H(161) .229 .407 .093 .072
H(162) .211 .389 -.096 .072
H(4') .514 .450 .088 .091
H(5') .516 .397 .339 .091
H(11') .131 .180 .168 .091
H(13') .254 .276 -.182 .091
H(15'1) .154 .166 -.256 .072
H(15'2) .095 .181 -.125 .072

loop_
_geom_angle_atom_site_label_1
_geom_angle_atom_site_label_2
_geom_angle_atom_site_label_3
_geom_angle
C(2) O(1) C(14) 114.2(7)
O(1) C(2) C(3) 108.1(7)
O(1) C(2) C(7) 107.9(6)
O(1) C(2) C(15) 107.2(7)
C(3) C(2) C(7) 113.6(6)
C(3) C(2) C(15) 119.2(8)
C(7) C(2) C(15) 100.1(8)
C(2) C(3) C(4) 114.3(7)
C(2) C(3) O(3) 112.7(7)
C(4) C(3) O(3) 106.0(7)
C(3) C(4) C(5) 108.3(7)
C(4) C(5) C(6) 117.6(8)
C(5) C(6) C(7) 128.9(8)
C(5) C(6) O(6) 120.3(8)
C(7) C(6) O(6) 110.4(8)
C(2) C(7) C(6) 110.2(7)
C(2) C(7) C(8) 116.9(7)
C(6) C(7) C(8) 132.3(8)
C(7) C(8) C(9) 126.1(9)
C(7) C(8) O(8) 112.9(8)
C(9) C(8) O(8) 121.1(7)
C(8) C(9) C(10) 123.9(7)
C(8) C(9) C(14) 113.2(8)
C(10) C(9) C(14) 122.8(7)
C(9) C(10) C(11) 119.5(7)
C(9) C(10) O(10) 121.2(8)
C(11) C(10) O(10) 118.7(9)
C(10) C(11) C(12) 122.8(8)
C(10) C(11) C(11') 119.5(9)
C(12) C(11) C(11') 117.7(8)
C(11) C(12) C(13) 118.3(8)
C(11) C(12) C(16) 131.9(7)
C(13) C(12) C(16) 109.8(8)
C(12) C(13) C(14) 113.6(8)
C(12) C(13) Cl(13) 121.4(9)
C(14) C(13) Cl(13) 124.8(8)
O(1) C(14) C(9) 129.1(8)
O(1) C(14) C(13) 107.8(7)
C(9) C(14) C(13) 122.4(8)
C(2) C(15) O(15) 121.3(9)
C(2) C(15) O(16) 122.1(7)
O(15) C(15) O(16) 114.7(8)
C(12) C(16) C(14') 114.5(7)
C(15) O(16) C(17) 114.4(8)
O(1') C(1') C(2') 119.2(8)
C(12') C(15') O(15') 106.2(9)
C(9') C(14') C(13') 110.1(7)
C(1') C(14') C(13') 112.6(7)
C(1') C(14') C(9') 110.5(7)
C(16) C(14') C(13') 113.6(7)
C(16) C(14') C(9') 106.8(8)
C(16) C(14') C(1') 102.9(8)
C(12') O(13') C(13') 59.9(7)
O(13') C(13') C(14') 121.9(7)
C(12') C(13') C(14') 118.0(7)
C(12') C(13') O(13') 58.4(7)
O(13') C(12') C(15') 111.3(7)
C(13') C(12') C(15') 128.4(8)
C(13') C(12') O(13') 61.7(7)
C(11') C(12') C(15') 111.8(9)
C(11') C(12') O(13') 116.8(9)
C(11') C(12') C(13') 116.2(8)
C(10') C(11') C(12') 106.9(8)
C(11) C(11') C(12') 112.0(9)
C(11) C(11') C(10') 106.9(8)
O(10') C(10') C(11') 114.2(8)
C(9') C(10') C(11') 121.9(9)
C(9') C(10') O(10') 123.8(8)
C(10') C(9') C(14') 114.1(8)
C(8') C(9') C(14') 125.4(8)
C(8') C(9') C(10') 120.5(8)
O(8') C(8') C(9') 120.1(7)
C(7') C(8') C(9') 119.4(7)
C(7') C(8') O(8') 119.9(7)
C(6') C(7') C(8') 119.0(8)
C(2') C(7') C(8') 116.4(7)
C(2') C(7') C(6') 123.8(8)
O(6') C(6') C(7') 125.2(8)
C(5') C(6') C(7') 111.9(8)
C(5') C(6') O(6') 122.9(8)
C(4') C(5') C(6') 129.8(9)
C(3') C(4') C(5') 110.6(7)
O(3') C(3') C(4') 109.8(7)
C(2') C(3') C(4') 130.3(7)
C(2') C(3') O(3') 119.9(8)
C(3') C(2') C(7') 112.4(7)
C(1') C(2') C(7') 122.9(9)
C(1') C(2') C(3') 124.3(7)
C(2') C(1') C(14') 123.9(7)
O(1') C(1') C(14') 116.6(7)

loop_
_geom_bond_atom_site_label_1
_geom_bond_atom_site_label_2
_geom_bond_distance
O(1) C(2) 1.41(2)
O(1) C(14) 1.489(17)
C(2) C(3) 1.392(19)
C(2) C(7) 1.739(18)
C(2) C(15) 1.551(16)
C(3) C(4) 1.579(19)
C(3) O(3) 1.429(14)
C(4) C(5) 1.569(16)
C(5) C(6) 1.39(2)
C(6) C(7) 1.46(2)
C(6) O(6) 1.306(15)
C(7) C(8) 1.314(19)
C(8) C(9) 1.46(2)
C(8) O(8) 1.308(16)
C(9) C(10) 1.350(16)
C(9) C(14) 1.335(18)
C(10) C(11) 1.34(2)
C(10) O(10) 1.332(16)
C(11) C(12) 1.344(18)
C(11) C(11') 1.53(2)
C(12) C(13) 1.545(19)
C(12) C(16) 1.59(2)
C(13) C(14) 1.380(18)
C(13) Cl(13) 1.713(12)
C(15) O(15) 1.10(2)
C(15) O(16) 1.24(3)
C(17) O(16) 1.542(18)
C(1') O(1') 1.293(12)
C(1') C(2') 1.451(17)
C(1') C(14') 1.504(19)
C(2') C(3') 1.304(19)
C(2') C(7') 1.396(14)
C(3') O(3') 1.514(14)
C(3') C(4') 1.366(18)
C(4') C(5') 1.287(14)
C(5') C(6') 1.373(19)
C(6') O(6') 1.358(10)
C(6') C(7') 1.382(19)
C(7') C(8') 1.523(19)
C(8') O(8') 1.336(11)
C(8') C(9') 1.440(16)
C(9') C(10') 1.380(19)
C(9') C(14') 1.498(12)
C(10') O(10') 1.432(18)
C(10') C(11') 1.512(19)
C(11') C(12') 1.514(16)
C(12') C(13') 1.440(19)
C(12') O(13') 1.417(19)
C(12') C(15') 1.508(18)
C(13') O(13') 1.466(16)
C(13') C(14') 1.451(16)
C(15') O(15') 1.43(2)
C(14') C(16) 1.53(2)
